data_1553412
loop_
_publ_author_name
'Sui, Xuelin'
'Hong, Changwen'
'Pang, Wenmin'
'Chen, Changle'

_publ_section_title
;
 Unsymmetrical \a-diimine palladium catalysts and their properties in
 olefin (co)polymerization
;
_journal_issue 5
_journal_name_full 'Materials Chemistry Frontiers'
_journal_page_first 967
_journal_paper_doi 10.1039/C6QM00235H
_journal_volume 1
_journal_year 2017
_chemical_formula_sum 'C47 H47 Cl N2 Pd'
_chemical_formula_weight 781.71
_space_group_crystal_system triclinic
_space_group_IT_number 2
_space_group_name_Hall '-P 1'
_space_group_name_H-M_alt 'P -1'
_atom_sites_solution_hydrogens geom
_audit_creation_method SHELXL-2013
_audit_update_record
;
2016-07-27 deposited with the CCDC.
2016-12-07 downloaded from the CCDC.
;
_cell_angle_alpha 105.127(4)
_cell_angle_beta 109.315(4)
_cell_angle_gamma 96.896(4)
_cell_formula_units_Z 4
_cell_length_a 13.1491(6)
_cell_length_b 19.2193(10)
_cell_length_c 19.3227(8)
_cell_measurement_reflns_used 7915
_cell_measurement_temperature 290(2)
_cell_measurement_theta_max 69.7190
_cell_measurement_theta_min 3.9030
_cell_volume 4333.0(4)
_computing_cell_refinement 'CrysAlisPro (Agilent Technologies)'
_computing_data_collection 'CrysAlisPro (Agilent Technologies)'
_computing_data_reduction 'CrysAlisPro (Agilent Technologies)'
_computing_molecular_graphics 'Ortep-3 (L. J. Farrugia, 2001)'
_computing_publication_material SHELXL-2013
_computing_structure_refinement 'SHELXL-2013 (Sheldrick, 2013)'
_computing_structure_solution 'SHELXS-97 (Sheldrick, 1997)'
_diffrn_ambient_temperature 290(2)
_diffrn_detector_area_resol_mean 15.9149
_diffrn_measured_fraction_theta_full 0.978
_diffrn_measured_fraction_theta_max 0.956
_diffrn_measurement_device_type 'Gemini S Ultra, Agilent Technologies'
_diffrn_measurement_method '\w scans'
_diffrn_radiation_type CuK\a
_diffrn_radiation_wavelength 1.54184
_diffrn_reflns_av_R_equivalents 0.0393
_diffrn_reflns_av_unetI/netI 0.0664
_diffrn_reflns_Laue_measured_fraction_full 0.978
_diffrn_reflns_Laue_measured_fraction_max 0.956
_diffrn_reflns_limit_h_max 16
_diffrn_reflns_limit_h_min -14
_diffrn_reflns_limit_k_max 22
_diffrn_reflns_limit_k_min -23
_diffrn_reflns_limit_l_max 17
_diffrn_reflns_limit_l_min -23
_diffrn_reflns_number 28063
_diffrn_reflns_point_group_measured_fraction_full 0.978
_diffrn_reflns_point_group_measured_fraction_max 0.956
_diffrn_reflns_theta_full 67.684
_diffrn_reflns_theta_max 69.944
_diffrn_reflns_theta_min 3.585
_diffrn_source 'Enhance Ultra (Cu) X-ray Source'
_exptl_absorpt_coefficient_mu 4.250
_exptl_absorpt_correction_T_max 1.00000
_exptl_absorpt_correction_T_min 0.14956
_exptl_absorpt_correction_type multi-scan
_exptl_absorpt_process_details
;
CrysAlisPro, Agilent Technologies,
Version 1.171.37.35 (release 13-08-2014 CrysAlis171 .NET)
(compiled Aug 13 2014,18:06:01)
Empirical absorption correction using spherical harmonics,
 implemented in SCALE3 ABSPACK scaling algorithm.
;
_exptl_crystal_density_diffrn 1.198
_exptl_crystal_description block
_exptl_crystal_F_000 1624
_exptl_crystal_size_max 0.320
_exptl_crystal_size_mid 0.300
_exptl_crystal_size_min 0.250
_platon_squeeze_details
;
;
_refine_diff_density_max 1.274
_refine_diff_density_min -1.455
_refine_diff_density_rms 0.126
_refine_ls_extinction_method none
_refine_ls_goodness_of_fit_ref 1.079
_refine_ls_hydrogen_treatment constr
_refine_ls_matrix_type full
_refine_ls_number_parameters 933
_refine_ls_number_reflns 15681
_refine_ls_number_restraints 3
_refine_ls_restrained_S_all 1.079
_refine_ls_R_factor_all 0.1046
_refine_ls_R_factor_gt 0.0893
_refine_ls_shift/su_max 0.001
_refine_ls_shift/su_mean 0.000
_refine_ls_structure_factor_coef Fsqd
_refine_ls_weighting_details 'w=1/[\s^2^(Fo^2^)+(0.0921P)^2^+11.3667P] where P=(Fo^2^+2Fc^2^)/3'
_refine_ls_weighting_scheme calc
_refine_ls_wR_factor_gt 0.2273
_refine_ls_wR_factor_ref 0.2380
_reflns_Friedel_coverage 0.000
_reflns_number_gt 11646
_reflns_number_total 15681
_reflns_threshold_expression 'I > 2\s(I)'
_cod_data_source_file c6qm00235h2.cif
_cod_data_source_block shelxl
_cod_database_code 1553412
_shelx_space_group_comment
;
The symmetry employed for this shelxl refinement is uniquely defined
by the following loop, which should always be used as a source of
symmetry information in preference to the above space-group names.
They are only intended as comments.
;
_shelx_estimated_absorpt_t_min 0.343
_shelx_estimated_absorpt_t_max 0.416
_shelxl_version_number 2013-4

loop_
_space_group_symop_operation_xyz
'x, y, z'
'-x, -y, -z'

loop_
_atom_site_label
_atom_site_type_symbol
_atom_site_fract_x
_atom_site_fract_y
_atom_site_fract_z
_atom_site_U_iso_or_equiv
_atom_site_adp_type
_atom_site_occupancy
_atom_site_site_symmetry_order
_atom_site_calc_flag
_atom_site_refinement_flags_posn
_atom_site_refinement_flags_adp
Pd1 Pd 0.09788(4) 0.70384(3) 0.75115(3) 0.05794(16) Uani 1 1 d . .
Pd2 Pd 0.02862(4) 0.18610(3) 0.76496(3) 0.06142(17) Uani 1 1 d . .
Cl1 Cl 0.24503(17) 0.65982(12) 0.81133(13) 0.0786(5) Uani 1 1 d . .
Cl2 Cl 0.0357(2) 0.07009(13) 0.70202(15) 0.0913(6) Uani 1 1 d . .
N2 N 0.1889(5) 0.8069(3) 0.7563(3) 0.0570(13) Uani 1 1 d . .
N1 N -0.0258(5) 0.7528(3) 0.7003(3) 0.0594(14) Uani 1 1 d . .
C33 C 0.2960(6) 0.8652(4) 0.9188(4) 0.0580(16) Uani 1 1 d . .
H33 H 0.2345 0.8215 0.8967 0.070 Uiso 1 1 calc R U
C30 C 0.3620(6) 0.8540(4) 0.8670(4) 0.0561(15) Uani 1 1 d . .
N4 N 0.0073(5) 0.2896(4) 0.8148(3) 0.0617(14) Uani 1 1 d . .
N3 N -0.1410(5) 0.1622(3) 0.7537(3) 0.0603(14) Uani 1 1 d . .
C29 C 0.4765(6) 0.8692(4) 0.8970(4) 0.0604(16) Uani 1 1 d . .
H29 H 0.5148 0.8883 0.9503 0.073 Uiso 1 1 calc R U
C77 C -0.2587(6) 0.0573(4) 0.6408(4) 0.0604(16) Uani 1 1 d . .
C25 C 0.3053(6) 0.8268(4) 0.7862(4) 0.0565(15) Uani 1 1 d . .
C52 C 0.1682(6) 0.3740(4) 0.9218(5) 0.0641(18) Uani 1 1 d . .
C62 C 0.0615(6) 0.3397(4) 0.9990(4) 0.0637(17) Uani 1 1 d . .
C32 C 0.6611(7) 0.8710(6) 0.8835(5) 0.084(2) Uani 1 1 d . .
H32A H 0.6899 0.8668 0.8434 0.126 Uiso 1 1 calc R U
H32B H 0.6824 0.8354 0.9092 0.126 Uiso 1 1 calc R U
H32C H 0.6901 0.9199 0.9203 0.126 Uiso 1 1 calc R U
C47 C -0.0045(6) 0.6041(5) 0.7367(5) 0.075(2) Uani 1 1 d . .
H47A H 0.0405 0.5717 0.7546 0.113 Uiso 1 1 calc R U
H47B H -0.0502 0.5809 0.6829 0.113 Uiso 1 1 calc R U
H47C H -0.0505 0.6141 0.7660 0.113 Uiso 1 1 calc R U
C28 C 0.5355(6) 0.8563(4) 0.8482(5) 0.0659(18) Uani 1 1 d . .
C93 C 0.1998(6) 0.2163(5) 0.7856(5) 0.079(2) Uani 1 1 d . .
H93A H 0.2187 0.1783 0.7520 0.119 Uiso 1 1 calc R U
H93B H 0.2431 0.2223 0.8385 0.119 Uiso 1 1 calc R U
H93C H 0.2148 0.2621 0.7756 0.119 Uiso 1 1 calc R U
C40 C 0.2433(6) 0.9319(5) 0.9159(4) 0.0680(19) Uani 1 1 d . .
C24 C 0.1702(7) 0.9163(5) 0.7147(5) 0.077(2) Uani 1 1 d . .
H24A H 0.1382 0.9546 0.7361 0.115 Uiso 1 1 calc R U
H24B H 0.1512 0.9093 0.6605 0.115 Uiso 1 1 calc R U
H24C H 0.2493 0.9303 0.7408 0.115 Uiso 1 1 calc R U
C69 C -0.1732(6) 0.2186(4) 0.7823(4) 0.0604(16) Uani 1 1 d . .
C51 C 0.2557(7) 0.4366(4) 0.9504(5) 0.0699(19) Uani 1 1 d . .
H51 H 0.3074 0.4486 1.0006 0.084 Uiso 1 1 calc R U
C11 C -0.2357(13) 0.4304(9) 0.3832(9) 0.154(7) Uani 1 1 d D .
H11 H -0.2524 0.3833 0.3478 0.185 Uiso 1 1 calc R U
C81 C -0.2688(7) 0.0566(4) 0.5082(4) 0.0645(18) Uani 1 1 d . .
C55 C 0.1566(6) 0.3264(4) 0.9716(4) 0.0618(17) Uani 1 1 d . .
H55 H 0.1346 0.2749 0.9375 0.074 Uiso 1 1 calc R U
C73 C -0.2171(7) 0.0490(5) 0.7719(6) 0.073(2) Uani 1 1 d . .
C56 C 0.2645(7) 0.3327(5) 1.0378(5) 0.0688(19) Uani 1 1 d . .
C35 C 0.4032(7) 0.9306(5) 1.0635(5) 0.077(2) Uani 1 1 d . .
H35 H 0.3894 0.9751 1.0564 0.092 Uiso 1 1 calc R U
C94 C 0.0934(6) 0.3564(4) 0.8464(4) 0.0653(18) Uani 1 1 d . .
C48 C 0.1039(7) 0.3986(5) 0.7991(5) 0.073(2) Uani 1 1 d . .
C7 C -0.1262(7) 0.6522(5) 0.5464(5) 0.076(2) Uani 1 1 d . .
H7 H -0.0526 0.6532 0.5822 0.091 Uiso 1 1 calc R U
C26 C 0.3648(6) 0.8169(4) 0.7380(5) 0.0662(19) Uani 1 1 d . .
C31 C 0.3065(7) 0.7867(5) 0.6528(5) 0.080(2) Uani 1 1 d . .
H31A H 0.2631 0.8199 0.6351 0.120 Uiso 1 1 calc R U
H31B H 0.2589 0.7393 0.6392 0.120 Uiso 1 1 calc R U
H31C H 0.3597 0.7814 0.6288 0.120 Uiso 1 1 calc R U
C72 C -0.2087(6) 0.0891(4) 0.7214(4) 0.0632(17) Uani 1 1 d . .
C34 C 0.3618(6) 0.8671(4) 1.0014(4) 0.0616(17) Uani 1 1 d . .
C71 C -0.2829(6) 0.2168(5) 0.7893(5) 0.078(2) Uani 1 1 d . .
H71A H -0.3302 0.1686 0.7600 0.117 Uiso 1 1 calc R U
H71B H -0.3157 0.2532 0.7696 0.117 Uiso 1 1 calc R U
H71C H -0.2734 0.2276 0.8427 0.117 Uiso 1 1 calc R U
C76 C -0.3174(6) -0.0166(4) 0.6104(4) 0.0655(18) Uani 1 1 d . .
H76 H -0.3523 -0.0378 0.5570 0.079 Uiso 1 1 calc R U
C27 C 0.4779(7) 0.8299(5) 0.7700(5) 0.071(2) Uani 1 1 d . .
H27 H 0.5166 0.8203 0.7374 0.085 Uiso 1 1 calc R U
C74 C -0.2759(7) -0.0251(5) 0.7370(5) 0.075(2) Uani 1 1 d . .
H74 H -0.2820 -0.0528 0.7689 0.090 Uiso 1 1 calc R U
C80 C -0.2489(6) 0.1035(4) 0.5907(4) 0.0613(17) Uani 1 1 d . .
H80 H -0.1725 0.1327 0.6134 0.074 Uiso 1 1 calc R U
C68 C -0.0910(6) 0.2925(4) 0.8120(4) 0.0636(17) Uani 1 1 d . .
C1 C -0.1415(6) 0.7183(4) 0.6725(4) 0.0638(17) Uani 1 1 d . .
C14 C -0.1082(7) 0.7099(5) 0.5119(5) 0.076(2) Uani 1 1 d . .
C4 C -0.3670(7) 0.6578(7) 0.6183(7) 0.096(3) Uani 1 1 d . .
C70 C -0.1281(7) 0.3622(5) 0.8373(5) 0.084(2) Uani 1 1 d . .
H70A H -0.0665 0.4039 0.8576 0.125 Uiso 1 1 calc R U
H70B H -0.1565 0.3601 0.8767 0.125 Uiso 1 1 calc R U
H70C H -0.1851 0.3673 0.7937 0.125 Uiso 1 1 calc R U
C21 C 0.0060(6) 0.8177(4) 0.6978(4) 0.0622(17) Uani 1 1 d . .
C66 C -0.0407(9) 0.4185(6) 1.0525(6) 0.095(3) Uani 1 1 d . .
H66 H -0.0499 0.4660 1.0718 0.113 Uiso 1 1 calc R U
C2 C -0.1976(7) 0.7325(5) 0.7232(5) 0.075(2) Uani 1 1 d . .
C22 C 0.1268(6) 0.8456(4) 0.7250(4) 0.0572(15) Uani 1 1 d . .
C3 C -0.3101(7) 0.7018(5) 0.6939(6) 0.081(2) Uani 1 1 d . .
H3 H -0.3486 0.7113 0.7267 0.098 Uiso 1 1 calc R U
C79 C -0.3862(8) -0.1392(5) 0.6224(6) 0.087(3) Uani 1 1 d . .
H79A H -0.4601 -0.1432 0.6215 0.130 Uiso 1 1 calc R U
H79B H -0.3484 -0.1671 0.6531 0.130 Uiso 1 1 calc R U
H79C H -0.3889 -0.1582 0.5706 0.130 Uiso 1 1 calc R U
C45 C 0.1399(8) 0.9296(6) 0.9204(6) 0.095(3) Uani 1 1 d . .
H45 H 0.1039 0.8888 0.9275 0.114 Uiso 1 1 calc R U
C36 C 0.4651(8) 0.9299(6) 1.1369(5) 0.092(3) Uani 1 1 d . .
H36 H 0.4922 0.9734 1.1788 0.111 Uiso 1 1 calc R U
C75 C -0.3254(7) -0.0594(5) 0.6571(5) 0.071(2) Uani 1 1 d . .
C19 C -0.0004(8) 0.7345(6) 0.5135(6) 0.088(3) Uani 1 1 d . .
H19 H 0.0579 0.7146 0.5363 0.106 Uiso 1 1 calc R U
C86 C -0.1836(7) 0.0248(5) 0.4957(5) 0.078(2) Uani 1 1 d . .
H86 H -0.1173 0.0323 0.5369 0.093 Uiso 1 1 calc R U
C82 C -0.3641(8) 0.0441(5) 0.4461(5) 0.081(2) Uani 1 1 d . .
H82 H -0.4216 0.0650 0.4530 0.097 Uiso 1 1 calc R U
C49 C 0.1911(8) 0.4600(5) 0.8307(5) 0.078(2) Uani 1 1 d . .
H49 H 0.1985 0.4884 0.7996 0.094 Uiso 1 1 calc R U
C50 C 0.2675(7) 0.4816(5) 0.9055(6) 0.081(2) Uani 1 1 d . .
C6 C -0.1937(6) 0.6696(5) 0.5969(5) 0.0687(19) Uani 1 1 d . .
C64 C -0.0957(9) 0.2887(7) 1.0240(7) 0.101(3) Uani 1 1 d . .
H64 H -0.1421 0.2478 1.0234 0.121 Uiso 1 1 calc R U
C23 C -0.0699(7) 0.8633(5) 0.6688(6) 0.088(3) Uani 1 1 d . .
H23A H -0.0596 0.8727 0.6249 0.131 Uiso 1 1 calc R U
H23B H -0.0546 0.9094 0.7089 0.131 Uiso 1 1 calc R U
H23C H -0.1449 0.8374 0.6538 0.131 Uiso 1 1 calc R U
C39 C 0.3819(8) 0.8017(5) 1.0131(5) 0.081(2) Uani 1 1 d . .
H39 H 0.3535 0.7579 0.9717 0.097 Uiso 1 1 calc R U
C65 C -0.1125(9) 0.3570(8) 1.0501(6) 0.106(4) Uani 1 1 d . .
H65 H -0.1711 0.3632 1.0662 0.128 Uiso 1 1 calc R U
C83 C -0.3774(10) 0.0001(6) 0.3717(5) 0.097(3) Uani 1 1 d . .
H83 H -0.4434 -0.0082 0.3300 0.116 Uiso 1 1 calc R U
C78 C -0.1646(8) 0.0801(6) 0.8548(6) 0.095(3) Uani 1 1 d . .
H78A H -0.0863 0.0964 0.8692 0.142 Uiso 1 1 calc R U
H78B H -0.1782 0.0433 0.8780 0.142 Uiso 1 1 calc R U
H78C H -0.1942 0.1215 0.8726 0.142 Uiso 1 1 calc R U
C37 C 0.4863(9) 0.8628(7) 1.1468(6) 0.103(3) Uani 1 1 d . .
H37 H 0.5295 0.8615 1.1953 0.123 Uiso 1 1 calc R U
C87 C -0.3231(8) 0.1576(5) 0.5922(4) 0.074(2) Uani 1 1 d . .
C41 C 0.2980(8) 0.9951(5) 0.9089(5) 0.078(2) Uani 1 1 d . .
H41 H 0.3685 0.9980 0.9077 0.093 Uiso 1 1 calc R U
C63 C -0.0097(7) 0.2786(6) 0.9981(5) 0.083(2) Uani 1 1 d . .
H63 H 0.0005 0.2312 0.9801 0.100 Uiso 1 1 calc R U
C17 C -0.0671(12) 0.8184(7) 0.4437(7) 0.117(4) Uani 1 1 d . .
H17 H -0.0534 0.8529 0.4201 0.140 Uiso 1 1 calc R U
C67 C 0.0435(7) 0.4083(5) 1.0265(5) 0.080(2) Uani 1 1 d . .
H67 H 0.0898 0.4495 1.0275 0.096 Uiso 1 1 calc R U
C54 C 0.3640(9) 0.5470(6) 0.9379(7) 0.109(4) Uani 1 1 d . .
H54A H 0.3742 0.5737 0.9900 0.163 Uiso 1 1 calc R U
H54B H 0.3497 0.5790 0.9067 0.163 Uiso 1 1 calc R U
H54C H 0.4297 0.5301 0.9375 0.163 Uiso 1 1 calc R U
C5 C -0.3074(7) 0.6401(6) 0.5698(6) 0.087(3) Uani 1 1 d . .
H5 H -0.3442 0.6085 0.5192 0.104 Uiso 1 1 calc R U
C85 C -0.1980(10) -0.0172(6) 0.4231(7) 0.098(3) Uani 1 1 d . .
H85 H -0.1404 -0.0378 0.4159 0.118 Uiso 1 1 calc R U
C20 C -0.1374(8) 0.7784(6) 0.8060(5) 0.095(3) Uani 1 1 d . .
H20A H -0.0712 0.7621 0.8273 0.143 Uiso 1 1 calc R U
H20B H -0.1838 0.7733 0.8345 0.143 Uiso 1 1 calc R U
H20C H -0.1183 0.8294 0.8096 0.143 Uiso 1 1 calc R U
C44 C 0.0906(10) 0.9896(9) 0.9143(8) 0.131(5) Uani 1 1 d . .
H44 H 0.0199 0.9876 0.9149 0.157 Uiso 1 1 calc R U
C8 C -0.1674(8) 0.5737(6) 0.4882(5) 0.086(3) Uani 1 1 d D .
C84 C -0.2930(11) -0.0304(6) 0.3609(6) 0.096(3) Uani 1 1 d . .
H84 H -0.3005 -0.0596 0.3120 0.115 Uiso 1 1 calc R U
C92 C -0.2885(11) 0.2285(6) 0.5911(6) 0.103(3) Uani 1 1 d . .
H92 H -0.2190 0.2427 0.5901 0.123 Uiso 1 1 calc R U
C61 C 0.2874(9) 0.3741(7) 1.1140(6) 0.103(3) Uani 1 1 d . .
H61 H 0.2358 0.3985 1.1267 0.124 Uiso 1 1 calc R U
C53 C 0.0267(10) 0.3767(6) 0.7156(5) 0.099(3) Uani 1 1 d . .
H53A H 0.0306 0.3283 0.6882 0.148 Uiso 1 1 calc R U
H53B H 0.0479 0.4117 0.6926 0.148 Uiso 1 1 calc R U
H53C H -0.0477 0.3762 0.7129 0.148 Uiso 1 1 calc R U
C57 C 0.3416(8) 0.2963(6) 1.0222(7) 0.095(3) Uani 1 1 d . .
H57 H 0.3267 0.2672 0.9718 0.114 Uiso 1 1 calc R U
C42 C 0.2456(11) 1.0541(6) 0.9038(6) 0.105(3) Uani 1 1 d . .
H42 H 0.2814 1.0956 0.8979 0.126 Uiso 1 1 calc R U
C38 C 0.4442(9) 0.8007(7) 1.0862(6) 0.098(3) Uani 1 1 d . .
H38 H 0.4569 0.7560 1.0932 0.118 Uiso 1 1 calc R U
C89 C -0.4938(11) 0.1906(9) 0.5922(7) 0.123(4) Uani 1 1 d . .
H89 H -0.5650 0.1768 0.5906 0.147 Uiso 1 1 calc R U
C60 C 0.3891(10) 0.3790(8) 1.1718(7) 0.119(4) Uani 1 1 d . .
H60 H 0.4049 0.4069 1.2228 0.143 Uiso 1 1 calc R U
C46 C -0.4902(8) 0.6250(9) 0.5846(8) 0.141(5) Uani 1 1 d . .
H46A H -0.5031 0.5737 0.5810 0.211 Uiso 1 1 calc R U
H46B H -0.5219 0.6294 0.5339 0.211 Uiso 1 1 calc R U
H46C H -0.5237 0.6511 0.6175 0.211 Uiso 1 1 calc R U
C88 C -0.4273(8) 0.1396(6) 0.5932(6) 0.090(3) Uani 1 1 d . .
H88 H -0.4532 0.0929 0.5944 0.108 Uiso 1 1 calc R U
C58 C 0.4410(9) 0.3018(7) 1.0797(9) 0.107(4) Uani 1 1 d . .
H58 H 0.4924 0.2769 1.0675 0.129 Uiso 1 1 calc R U
C59 C 0.4643(9) 0.3433(8) 1.1539(9) 0.115(4) Uani 1 1 d . .
H59 H 0.5318 0.3472 1.1924 0.138 Uiso 1 1 calc R U
C91 C -0.3576(16) 0.2788(7) 0.5915(8) 0.138(5) Uani 1 1 d . .
H91 H -0.3328 0.3257 0.5901 0.166 Uiso 1 1 calc R U
C90 C -0.4561(15) 0.2619(10) 0.5936(9) 0.145(6) Uani 1 1 d . .
H90 H -0.4994 0.2966 0.5960 0.174 Uiso 1 1 calc R U
C43 C 0.1462(11) 1.0520(8) 0.9073(8) 0.120(4) Uani 1 1 d . .
H43 H 0.1138 1.0922 0.9051 0.145 Uiso 1 1 calc R U
C18 C 0.0158(10) 0.7884(7) 0.4805(7) 0.107(3) Uani 1 1 d . .
H18 H 0.0868 0.8052 0.4834 0.129 Uiso 1 1 calc R U
C16 C -0.1722(12) 0.7959(9) 0.4428(8) 0.139(5) Uani 1 1 d . .
H16 H -0.2297 0.8160 0.4189 0.166 Uiso 1 1 calc R U
C10 C -0.1864(15) 0.4420(8) 0.4622(9) 0.165(7) Uani 1 1 d D .
H10 H -0.1760 0.4026 0.4812 0.198 Uiso 1 1 calc R U
C13 C -0.2238(13) 0.5587(8) 0.4093(5) 0.154(6) Uani 1 1 d D .
H13 H -0.2375 0.5982 0.3911 0.184 Uiso 1 1 calc R U
C15 C -0.1916(9) 0.7433(7) 0.4774(6) 0.109(4) Uani 1 1 d . .
H15 H -0.2617 0.7300 0.4777 0.130 Uiso 1 1 calc R U
C12 C -0.2595(16) 0.4901(9) 0.3580(9) 0.187(10) Uani 1 1 d D .
H12 H -0.2999 0.4827 0.3060 0.224 Uiso 1 1 calc R U
C9 C -0.1535(14) 0.5141(8) 0.5115(9) 0.144(5) Uani 1 1 d . .
H9 H -0.1194 0.5220 0.5643 0.173 Uiso 1 1 calc R U

loop_
_atom_site_aniso_label
_atom_site_aniso_U_11
_atom_site_aniso_U_22
_atom_site_aniso_U_33
_atom_site_aniso_U_23
_atom_site_aniso_U_13
_atom_site_aniso_U_12
Pd1 0.0582(3) 0.0592(3) 0.0553(3) 0.0174(2) 0.0204(2) 0.0146(2)
Pd2 0.0616(3) 0.0690(3) 0.0604(3) 0.0210(3) 0.0292(3) 0.0207(2)
Cl1 0.0745(12) 0.0817(12) 0.0802(13) 0.0277(11) 0.0247(10) 0.0287(10)
Cl2 0.1026(16) 0.0815(13) 0.0985(16) 0.0234(12) 0.0474(14) 0.0374(12)
N2 0.059(3) 0.063(3) 0.050(3) 0.015(3) 0.026(3) 0.013(3)
N1 0.058(3) 0.064(3) 0.058(3) 0.017(3) 0.025(3) 0.017(3)
C33 0.055(4) 0.065(4) 0.050(4) 0.011(3) 0.021(3) 0.013(3)
C30 0.054(4) 0.061(4) 0.057(4) 0.018(3) 0.025(3) 0.017(3)
N4 0.057(3) 0.077(4) 0.057(3) 0.030(3) 0.020(3) 0.022(3)
N3 0.063(3) 0.070(4) 0.054(3) 0.022(3) 0.028(3) 0.016(3)
C29 0.054(4) 0.065(4) 0.057(4) 0.010(3) 0.023(3) 0.012(3)
C77 0.058(4) 0.071(4) 0.058(4) 0.025(3) 0.027(3) 0.012(3)
C25 0.054(4) 0.054(4) 0.058(4) 0.012(3) 0.022(3) 0.012(3)
C52 0.063(4) 0.061(4) 0.071(5) 0.019(4) 0.028(4) 0.018(3)
C62 0.058(4) 0.076(5) 0.058(4) 0.025(4) 0.020(3) 0.016(3)
C32 0.065(5) 0.111(7) 0.085(6) 0.031(5) 0.038(4) 0.026(5)
C47 0.064(4) 0.076(5) 0.068(5) 0.033(4) 0.005(4) -0.011(4)
C28 0.057(4) 0.074(5) 0.072(5) 0.025(4) 0.028(4) 0.017(3)
C93 0.063(4) 0.070(5) 0.095(6) -0.003(4) 0.049(4) -0.006(4)
C40 0.064(4) 0.083(5) 0.054(4) 0.012(4) 0.024(3) 0.028(4)
C24 0.070(5) 0.072(5) 0.087(6) 0.033(5) 0.024(4) 0.014(4)
C69 0.062(4) 0.071(4) 0.056(4) 0.024(3) 0.027(3) 0.020(3)
C51 0.064(4) 0.072(5) 0.074(5) 0.023(4) 0.025(4) 0.018(4)
C11 0.173(15) 0.134(13) 0.133(13) -0.014(11) 0.088(12) -0.003(11)
C81 0.077(5) 0.060(4) 0.058(4) 0.020(3) 0.028(4) 0.012(3)
C55 0.058(4) 0.064(4) 0.058(4) 0.017(3) 0.017(3) 0.015(3)
C73 0.067(5) 0.076(5) 0.109(7) 0.055(5) 0.053(5) 0.021(4)
C56 0.066(4) 0.073(5) 0.074(5) 0.037(4) 0.023(4) 0.016(4)
C35 0.079(5) 0.083(5) 0.061(5) 0.015(4) 0.027(4) 0.008(4)
C94 0.069(4) 0.073(5) 0.058(4) 0.021(4) 0.028(4) 0.022(4)
C48 0.083(5) 0.068(5) 0.081(5) 0.032(4) 0.038(5) 0.023(4)
C7 0.067(5) 0.084(5) 0.060(4) 0.009(4) 0.020(4) 0.004(4)
C26 0.070(5) 0.073(5) 0.077(5) 0.033(4) 0.048(4) 0.017(4)
C31 0.073(5) 0.091(6) 0.077(5) 0.027(5) 0.032(4) 0.011(4)
C72 0.062(4) 0.072(5) 0.055(4) 0.016(4) 0.024(3) 0.016(3)
C34 0.056(4) 0.074(5) 0.055(4) 0.019(4) 0.024(3) 0.012(3)
C71 0.061(4) 0.092(6) 0.078(5) 0.013(5) 0.032(4) 0.021(4)
C76 0.071(5) 0.066(4) 0.060(4) 0.021(4) 0.026(4) 0.011(4)
C27 0.071(5) 0.080(5) 0.071(5) 0.021(4) 0.037(4) 0.025(4)
C74 0.073(5) 0.086(6) 0.068(5) 0.032(4) 0.026(4) 0.011(4)
C80 0.064(4) 0.065(4) 0.053(4) 0.018(3) 0.022(3) 0.008(3)
C68 0.062(4) 0.072(5) 0.054(4) 0.016(3) 0.019(3) 0.020(3)
C1 0.052(4) 0.070(4) 0.068(5) 0.023(4) 0.019(3) 0.016(3)
C14 0.076(5) 0.079(5) 0.061(5) 0.021(4) 0.019(4) 0.005(4)
C4 0.053(5) 0.128(9) 0.122(9) 0.064(7) 0.034(5) 0.025(5)
C70 0.077(5) 0.078(5) 0.085(6) 0.011(5) 0.025(5) 0.030(4)
C21 0.057(4) 0.057(4) 0.069(5) 0.020(3) 0.019(3) 0.014(3)
C66 0.096(7) 0.112(8) 0.085(6) 0.024(6) 0.046(6) 0.041(6)
C2 0.059(4) 0.090(6) 0.089(6) 0.038(5) 0.032(4) 0.027(4)
C22 0.060(4) 0.056(4) 0.054(4) 0.017(3) 0.020(3) 0.016(3)
C3 0.065(5) 0.101(7) 0.088(6) 0.037(5) 0.033(5) 0.025(5)
C79 0.091(6) 0.086(6) 0.088(6) 0.039(5) 0.033(5) 0.010(5)
C45 0.070(5) 0.105(7) 0.111(8) 0.021(6) 0.044(5) 0.031(5)
C36 0.092(6) 0.112(8) 0.053(5) 0.010(5) 0.020(4) 0.008(6)
C75 0.070(5) 0.068(5) 0.078(5) 0.028(4) 0.030(4) 0.014(4)
C19 0.079(6) 0.099(7) 0.094(7) 0.031(6) 0.045(5) 0.012(5)
C86 0.078(5) 0.090(6) 0.069(5) 0.029(5) 0.030(4) 0.025(4)
C82 0.087(6) 0.088(6) 0.063(5) 0.019(4) 0.026(4) 0.017(5)
C49 0.094(6) 0.073(5) 0.079(6) 0.037(5) 0.038(5) 0.021(4)
C50 0.071(5) 0.076(5) 0.107(7) 0.044(5) 0.034(5) 0.022(4)
C6 0.057(4) 0.083(5) 0.061(4) 0.027(4) 0.015(3) 0.012(4)
C64 0.089(7) 0.130(9) 0.112(8) 0.061(7) 0.057(6) 0.024(6)
C23 0.069(5) 0.087(6) 0.102(7) 0.034(5) 0.021(5) 0.023(4)
C39 0.084(6) 0.088(6) 0.070(5) 0.022(5) 0.031(4) 0.024(5)
C65 0.091(7) 0.166(12) 0.090(7) 0.051(8) 0.055(6) 0.047(8)
C83 0.107(8) 0.107(8) 0.052(5) 0.012(5) 0.014(5) 0.012(6)
C78 0.091(6) 0.105(7) 0.112(8) 0.061(7) 0.047(6) 0.025(5)
C37 0.102(8) 0.134(10) 0.067(6) 0.040(7) 0.022(5) 0.017(7)
C87 0.095(6) 0.069(5) 0.049(4) 0.012(4) 0.022(4) 0.017(4)
C41 0.084(6) 0.073(5) 0.075(5) 0.020(4) 0.030(5) 0.023(4)
C63 0.077(5) 0.100(7) 0.083(6) 0.035(5) 0.036(5) 0.023(5)
C17 0.131(10) 0.131(10) 0.101(8) 0.062(8) 0.047(8) 0.006(8)
C67 0.078(5) 0.086(6) 0.076(5) 0.020(5) 0.034(4) 0.021(4)
C54 0.094(7) 0.098(7) 0.132(10) 0.054(7) 0.034(7) 0.005(6)
C5 0.068(5) 0.093(6) 0.084(6) 0.032(5) 0.014(5) 0.000(4)
C85 0.126(9) 0.086(6) 0.109(8) 0.025(6) 0.077(8) 0.032(6)
C20 0.075(6) 0.122(8) 0.081(6) 0.011(6) 0.034(5) 0.025(5)
C44 0.090(8) 0.152(12) 0.147(12) 0.021(10) 0.047(8) 0.066(8)
C8 0.086(6) 0.085(6) 0.076(6) 0.019(5) 0.031(5) -0.003(5)
C84 0.131(9) 0.085(6) 0.070(6) 0.011(5) 0.054(6) 0.003(6)
C92 0.130(9) 0.080(6) 0.095(7) 0.022(6) 0.044(7) 0.027(6)
C61 0.080(6) 0.140(10) 0.077(6) 0.029(6) 0.017(5) 0.032(6)
C53 0.126(9) 0.095(7) 0.069(6) 0.033(5) 0.029(6) 0.011(6)
C57 0.078(6) 0.103(7) 0.112(8) 0.044(6) 0.032(6) 0.037(5)
C42 0.142(10) 0.087(7) 0.096(7) 0.026(6) 0.052(7) 0.047(7)
C38 0.105(8) 0.120(8) 0.077(6) 0.047(6) 0.033(6) 0.025(6)
C89 0.108(9) 0.159(13) 0.092(8) 0.019(8) 0.031(7) 0.064(9)
C60 0.091(7) 0.169(12) 0.088(7) 0.055(8) 0.017(6) 0.017(8)
C46 0.059(6) 0.198(15) 0.145(11) 0.052(11) 0.026(7) -0.002(7)
C88 0.077(6) 0.103(7) 0.085(6) 0.018(5) 0.030(5) 0.029(5)
C58 0.074(6) 0.112(8) 0.146(11) 0.054(8) 0.040(7) 0.035(6)
C59 0.067(6) 0.135(10) 0.147(11) 0.080(10) 0.017(7) 0.025(6)
C91 0.194(16) 0.087(8) 0.132(11) 0.040(8) 0.044(11) 0.066(10)
C90 0.161(14) 0.156(14) 0.118(11) 0.032(10) 0.038(10) 0.107(13)
C43 0.111(9) 0.115(9) 0.126(10) 0.023(8) 0.031(8) 0.065(8)
C18 0.106(8) 0.122(9) 0.107(8) 0.040(7) 0.058(7) 0.014(7)
C16 0.115(10) 0.185(14) 0.137(11) 0.112(11) 0.026(8) 0.037(9)
C10 0.23(2) 0.094(9) 0.176(16) 0.034(10) 0.089(15) 0.047(11)
C13 0.216(17) 0.117(10) 0.075(7) 0.000(7) 0.034(9) -0.022(11)
C15 0.072(6) 0.149(10) 0.102(8) 0.066(8) 0.017(5) 0.004(6)
C12 0.25(2) 0.160(15) 0.087(9) 0.003(10) 0.053(11) -0.069(15)
C9 0.184(15) 0.121(11) 0.109(10) 0.012(9) 0.042(10) 0.058(10)

loop_
_atom_type_symbol
_atom_type_description
_atom_type_scat_dispersion_real
_atom_type_scat_dispersion_imag
_atom_type_scat_source
C C 0.0181 0.0091 'International Tables Vol C Tables 4.2.6.8 and 6.1.1.4'
H H 0.0000 0.0000 'International Tables Vol C Tables 4.2.6.8 and 6.1.1.4'
N N 0.0311 0.0180 'International Tables Vol C Tables 4.2.6.8 and 6.1.1.4'
Cl Cl 0.3639 0.7018 'International Tables Vol C Tables 4.2.6.8 and 6.1.1.4'
Pd Pd 0.1215 3.9337 'International Tables Vol C Tables 4.2.6.8 and 6.1.1.4'

loop_
_geom_angle_atom_site_label_1
_geom_angle_atom_site_label_2
_geom_angle_atom_site_label_3
_geom_angle
N1 Pd1 C47 97.6(3)
N1 Pd1 N2 77.0(2)
C47 Pd1 N2 174.1(3)
N1 Pd1 Cl1 174.89(18)
C47 Pd1 Cl1 87.4(2)
N2 Pd1 Cl1 98.04(17)
N4 Pd2 C93 98.4(3)
N4 Pd2 N3 77.8(2)
C93 Pd2 N3 175.1(3)
N4 Pd2 Cl2 174.65(17)
C93 Pd2 Cl2 86.1(2)
N3 Pd2 Cl2 97.93(18)
C22 N2 C25 123.8(6)
C22 N2 Pd1 113.2(5)
C25 N2 Pd1 122.8(5)
C21 N1 C1 121.1(6)
C21 N1 Pd1 116.4(5)
C1 N1 Pd1 122.4(5)
C30 C33 C34 112.9(6)
C30 C33 C40 111.5(6)
C34 C33 C40 113.1(6)
C30 C33 H33 106.2
C34 C33 H33 106.2
C40 C33 H33 106.2
C29 C30 C25 118.9(6)
C29 C30 C33 121.9(6)
C25 C30 C33 119.1(6)
C68 N4 C94 120.6(7)
C68 N4 Pd2 115.7(5)
C94 N4 Pd2 123.6(5)
C69 N3 C72 123.2(6)
C69 N3 Pd2 113.8(5)
C72 N3 Pd2 122.9(5)
C30 C29 C28 120.9(7)
C30 C29 H29 119.5
C28 C29 H29 119.5
C76 C77 C72 118.1(7)
C76 C77 C80 122.7(7)
C72 C77 C80 119.2(7)
C26 C25 C30 119.7(7)
C26 C25 N2 121.7(7)
C30 C25 N2 118.5(6)
C94 C52 C51 118.0(7)
C94 C52 C55 120.9(7)
C51 C52 C55 121.1(7)
C67 C62 C63 117.6(8)
C67 C62 C55 123.6(7)
C63 C62 C55 118.7(7)
C28 C32 H32A 109.5
C28 C32 H32B 109.5
H32A C32 H32B 109.5
C28 C32 H32C 109.5
H32A C32 H32C 109.5
H32B C32 H32C 109.5
Pd1 C47 H47A 109.5
Pd1 C47 H47B 109.5
H47A C47 H47B 109.5
Pd1 C47 H47C 109.5
H47A C47 H47C 109.5
H47B C47 H47C 109.5
C27 C28 C29 118.6(7)
C27 C28 C32 122.0(7)
C29 C28 C32 119.4(7)
Pd2 C93 H93A 109.5
Pd2 C93 H93B 109.5
H93A C93 H93B 109.5
Pd2 C93 H93C 109.5
H93A C93 H93C 109.5
H93B C93 H93C 109.5
C45 C40 C41 119.4(8)
C45 C40 C33 119.6(8)
C41 C40 C33 120.9(7)
C22 C24 H24A 109.5
C22 C24 H24B 109.5
H24A C24 H24B 109.5
C22 C24 H24C 109.5
H24A C24 H24C 109.5
H24B C24 H24C 109.5
N3 C69 C71 125.0(7)
N3 C69 C68 116.0(6)
C71 C69 C68 119.0(7)
C50 C51 C52 122.0(8)
C50 C51 H51 119.0
C52 C51 H51 119.0
C10 C11 C12 119.0(14)
C10 C11 H11 120.5
C12 C11 H11 120.5
C82 C81 C86 117.9(8)
C82 C81 C80 124.1(8)
C86 C81 C80 118.0(7)
C52 C55 C56 114.1(6)
C52 C55 C62 110.6(6)
C56 C55 C62 112.9(6)
C52 C55 H55 106.2
C56 C55 H55 106.2
C62 C55 H55 106.2
C74 C73 C72 116.6(8)
C74 C73 C78 120.6(7)
C72 C73 C78 122.8(8)
C57 C56 C61 118.2(9)
C57 C56 C55 119.5(8)
C61 C56 C55 122.3(8)
C34 C35 C36 121.3(9)
C34 C35 H35 119.3
C36 C35 H35 119.3
C52 C94 C48 121.8(8)
C52 C94 N4 118.4(7)
C48 C94 N4 119.7(7)
C49 C48 C94 117.6(8)
C49 C48 C53 120.6(8)
C94 C48 C53 121.7(8)
C14 C7 C6 113.0(8)
C14 C7 C8 113.7(7)
C6 C7 C8 113.5(7)
C14 C7 H7 105.2
C6 C7 H7 105.2
C8 C7 H7 105.2
C27 C26 C25 119.5(8)
C27 C26 C31 119.8(7)
C25 C26 C31 120.5(7)
C26 C31 H31A 109.5
C26 C31 H31B 109.5
H31A C31 H31B 109.5
C26 C31 H31C 109.5
H31A C31 H31C 109.5
H31B C31 H31C 109.5
C77 C72 C73 121.9(7)
C77 C72 N3 119.2(6)
C73 C72 N3 118.7(7)
C35 C34 C39 118.6(8)
C35 C34 C33 123.4(8)
C39 C34 C33 118.0(7)
C69 C71 H71A 109.5
C69 C71 H71B 109.5
H71A C71 H71B 109.5
C69 C71 H71C 109.5
H71A C71 H71C 109.5
H71B C71 H71C 109.5
C75 C76 C77 122.5(7)
C75 C76 H76 118.8
C77 C76 H76 118.8
C28 C27 C26 122.1(7)
C28 C27 H27 118.9
C26 C27 H27 118.9
C75 C74 C73 123.5(8)
C75 C74 H74 118.3
C73 C74 H74 118.3
C77 C80 C87 110.7(6)
C77 C80 C81 112.5(6)
C87 C80 C81 112.2(6)
C77 C80 H80 107.0
C87 C80 H80 107.0
C81 C80 H80 107.0
N4 C68 C70 124.9(8)
N4 C68 C69 116.2(7)
C70 C68 C69 118.9(7)
C6 C1 C2 121.8(7)
C6 C1 N1 119.3(7)
C2 C1 N1 118.9(7)
C15 C14 C19 117.2(9)
C15 C14 C7 123.6(8)
C19 C14 C7 119.2(9)
C3 C4 C5 118.6(8)
C3 C4 C46 123.5(10)
C5 C4 C46 117.8(11)
C68 C70 H70A 109.5
C68 C70 H70B 109.5
H70A C70 H70B 109.5
C68 C70 H70C 109.5
H70A C70 H70C 109.5
H70B C70 H70C 109.5
N1 C21 C23 124.2(7)
N1 C21 C22 115.9(6)
C23 C21 C22 119.9(7)
C67 C66 C65 119.7(10)
C67 C66 H66 120.2
C65 C66 H66 120.2
C3 C2 C1 117.7(8)
C3 C2 C20 121.5(8)
C1 C2 C20 120.8(7)
N2 C22 C21 117.1(6)
N2 C22 C24 123.6(7)
C21 C22 C24 119.3(6)
C4 C3 C2 122.6(9)
C4 C3 H3 118.7
C2 C3 H3 118.7
C75 C79 H79A 109.5
C75 C79 H79B 109.5
H79A C79 H79B 109.5
C75 C79 H79C 109.5
H79A C79 H79C 109.5
H79B C79 H79C 109.5
C40 C45 C44 119.0(11)
C40 C45 H45 120.5
C44 C45 H45 120.5
C35 C36 C37 118.9(10)
C35 C36 H36 120.6
C37 C36 H36 120.6
C76 C75 C74 117.4(7)
C76 C75 C79 121.0(8)
C74 C75 C79 121.6(8)
C18 C19 C14 118.9(10)
C18 C19 H19 120.6
C14 C19 H19 120.6
C85 C86 C81 119.8(9)
C85 C86 H86 120.1
C81 C86 H86 120.1
C81 C82 C83 121.4(10)
C81 C82 H82 119.3
C83 C82 H82 119.3
C50 C49 C48 123.8(8)
C50 C49 H49 118.1
C48 C49 H49 118.1
C49 C50 C51 116.7(8)
C49 C50 C54 123.0(9)
C51 C50 C54 120.2(9)
C1 C6 C5 118.3(8)
C1 C6 C7 119.3(7)
C5 C6 C7 122.4(8)
C65 C64 C63 120.9(10)
C65 C64 H64 119.6
C63 C64 H64 119.5
C21 C23 H23A 109.5
C21 C23 H23B 109.5
H23A C23 H23B 109.5
C21 C23 H23C 109.5
H23A C23 H23C 109.5
H23B C23 H23C 109.5
C34 C39 C38 120.4(9)
C34 C39 H39 119.8
C38 C39 H39 119.8
C64 C65 C66 119.2(9)
C64 C65 H65 120.4
C66 C65 H65 120.4
C84 C83 C82 119.7(10)
C84 C83 H83 120.1
C82 C83 H83 120.1
C73 C78 H78A 109.5
C73 C78 H78B 109.5
H78A C78 H78B 109.5
C73 C78 H78C 109.5
H78A C78 H78C 109.5
H78B C78 H78C 109.5
C38 C37 C36 119.5(10)
C38 C37 H37 120.2
C36 C37 H37 120.2
C88 C87 C92 117.1(10)
C88 C87 C80 122.6(8)
C92 C87 C80 120.3(9)
C40 C41 C42 119.3(9)
C40 C41 H41 120.3
C42 C41 H41 120.3
C64 C63 C62 120.3(10)
C64 C63 H63 119.8
C62 C63 H63 119.8
C18 C17 C16 118.2(11)
C18 C17 H17 120.9
C16 C17 H17 120.9
C62 C67 C66 122.2(9)
C62 C67 H67 118.9
C66 C67 H67 118.9
C50 C54 H54A 109.5
C50 C54 H54B 109.5
H54A C54 H54B 109.5
C50 C54 H54C 109.5
H54A C54 H54C 109.5
H54B C54 H54C 109.5
C6 C5 C4 120.7(9)
C6 C5 H5 119.7
C4 C5 H5 119.7
C84 C85 C86 122.8(10)
C84 C85 H85 118.6
C86 C85 H85 118.6
C2 C20 H20A 109.5
C2 C20 H20B 109.5
H20A C20 H20B 109.5
C2 C20 H20C 109.5
H20A C20 H20C 109.5
H20B C20 H20C 109.5
C43 C44 C45 120.8(11)
C43 C44 H44 119.6
C45 C44 H44 119.6
C13 C8 C9 115.5(12)
C13 C8 C7 123.2(10)
C9 C8 C7 121.3(9)
C85 C84 C83 118.5(9)
C85 C84 H84 120.8
C83 C84 H84 120.8
C87 C92 C91 120.7(13)
C87 C92 H92 119.7
C91 C92 H92 119.7
C56 C61 C60 119.4(11)
C56 C61 H61 120.3
C60 C61 H61 120.3
C48 C53 H53A 109.5
C48 C53 H53B 109.5
H53A C53 H53B 109.5
C48 C53 H53C 109.5
H53A C53 H53C 109.5
H53B C53 H53C 109.5
C56 C57 C58 121.5(11)
C56 C57 H57 119.3
C58 C57 H57 119.3
C43 C42 C41 121.6(12)
C43 C42 H42 119.2
C41 C42 H42 119.2
C37 C38 C39 121.2(11)
C37 C38 H38 119.4
C39 C38 H38 119.4
C90 C89 C88 121.4(14)
C90 C89 H89 119.3
C88 C89 H89 119.3
C59 C60 C61 120.6(13)
C59 C60 H60 119.7
C61 C60 H60 119.7
C4 C46 H46A 109.5
C4 C46 H46B 109.5
H46A C46 H46B 109.5
C4 C46 H46C 109.5
H46A C46 H46C 109.5
H46B C46 H46C 109.5
C87 C88 C89 120.5(12)
C87 C88 H88 119.8
C89 C88 H88 119.8
C59 C58 C57 120.4(11)
C59 C58 H58 119.8
C57 C58 H58 119.8
C60 C59 C58 119.9(11)
C60 C59 H59 120.1
C58 C59 H59 120.1
C90 C91 C92 122.2(14)
C90 C91 H91 118.9
C92 C91 H91 118.9
C91 C90 C89 118.2(13)
C91 C90 H90 120.9
C89 C90 H90 120.9
C42 C43 C44 119.8(11)
C42 C43 H43 120.1
C44 C43 H43 120.1
C17 C18 C19 123.7(11)
C17 C18 H18 118.2
C19 C18 H18 118.2
C17 C16 C15 120.1(12)
C17 C16 H16 120.0
C15 C16 H16 120.0
C11 C10 C9 117.8(14)
C11 C10 H10 121.1
C9 C10 H10 121.1
C8 C13 C12 123.5(14)
C8 C13 H13 118.3
C12 C13 H13 118.3
C16 C15 C14 121.9(10)
C16 C15 H15 119.1
C14 C15 H15 119.1
C13 C12 C11 119.4(14)
C13 C12 H12 120.3
C11 C12 H12 120.3
C8 C9 C10 124.4(14)
C8 C9 H9 117.8
C10 C9 H9 117.8

loop_
_geom_bond_atom_site_label_1
_geom_bond_atom_site_label_2
_geom_bond_distance
Pd1 N1 2.071(6)
Pd1 C47 2.101(7)
Pd1 N2 2.149(6)
Pd1 Cl1 2.287(2)
Pd2 N4 2.068(6)
Pd2 C93 2.130(7)
Pd2 N3 2.148(6)
Pd2 Cl2 2.273(2)
N2 C22 1.281(9)
N2 C25 1.408(9)
N1 C21 1.286(9)
N1 C1 1.440(9)
C33 C30 1.520(9)
C33 C34 1.532(10)
C33 C40 1.533(10)
C33 H33 0.9800
C30 C29 1.384(9)
C30 C25 1.406(10)
N4 C68 1.284(9)
N4 C94 1.445(10)
N3 C69 1.268(9)
N3 C72 1.425(9)
C29 C28 1.400(10)
C29 H29 0.9300
C77 C76 1.400(10)
C77 C72 1.401(10)
C77 C80 1.498(10)
C25 C26 1.393(9)
C52 C94 1.385(10)
C52 C51 1.406(11)
C52 C55 1.521(10)
C62 C67 1.368(12)
C62 C63 1.403(12)
C62 C55 1.534(10)
C32 C28 1.520(11)
C32 H32A 0.9600
C32 H32B 0.9600
C32 H32C 0.9600
C47 H47A 0.9600
C47 H47B 0.9600
C47 H47C 0.9600
C28 C27 1.366(11)
C93 H93A 0.9600
C93 H93B 0.9600
C93 H93C 0.9600
C40 C45 1.386(11)
C40 C41 1.397(12)
C24 C22 1.497(10)
C24 H24A 0.9600
C24 H24B 0.9600
C24 H24C 0.9600
C69 C71 1.489(10)
C69 C68 1.520(11)
C51 C50 1.404(12)
C51 H51 0.9300
C11 C10 1.390(2)
C11 C12 1.390(2)
C11 H11 0.9300
C81 C82 1.360(11)
C81 C86 1.396(11)
C81 C80 1.529(10)
C55 C56 1.529(10)
C55 H55 0.9800
C73 C74 1.404(12)
C73 C72 1.414(10)
C73 C78 1.439(13)
C56 C57 1.367(13)
C56 C61 1.390(13)
C35 C34 1.367(11)
C35 C36 1.387(12)
C35 H35 0.9300
C94 C48 1.396(11)
C48 C49 1.385(12)
C48 C53 1.507(12)
C7 C14 1.470(12)
C7 C6 1.525(11)
C7 C8 1.532(12)
C7 H7 0.9800
C26 C27 1.370(11)
C26 C31 1.483(11)
C31 H31A 0.9600
C31 H31B 0.9600
C31 H31C 0.9600
C34 C39 1.374(12)
C71 H71A 0.9600
C71 H71B 0.9600
C71 H71C 0.9600
C76 C75 1.390(11)
C76 H76 0.9300
C27 H27 0.9300
C74 C75 1.394(11)
C74 H74 0.9300
C80 C87 1.510(11)
C80 H80 0.9800
C68 C70 1.499(11)
C1 C6 1.396(11)
C1 C2 1.403(11)
C14 C15 1.402(14)
C14 C19 1.427(12)
C4 C3 1.374(14)
C4 C5 1.413(14)
C4 C46 1.512(13)
C70 H70A 0.9600
C70 H70B 0.9600
C70 H70C 0.9600
C21 C23 1.473(11)
C21 C22 1.478(10)
C66 C67 1.374(12)
C66 C65 1.401(15)
C66 H66 0.9300
C2 C3 1.385(11)
C2 C20 1.491(12)
C3 H3 0.9300
C79 C75 1.501(12)
C79 H79A 0.9600
C79 H79B 0.9600
C79 H79C 0.9600
C45 C44 1.401(16)
C45 H45 0.9300
C36 C37 1.399(16)
C36 H36 0.9300
C19 C18 1.379(15)
C19 H19 0.9300
C86 C85 1.361(13)
C86 H86 0.9300
C82 C83 1.406(12)
C82 H82 0.9300
C49 C50 1.377(13)
C49 H49 0.9300
C50 C54 1.505(12)
C6 C5 1.397(11)
C64 C65 1.352(16)
C64 C63 1.394(13)
C64 H64 0.9300
C23 H23A 0.9600
C23 H23B 0.9600
C23 H23C 0.9600
C39 C38 1.385(13)
C39 H39 0.9300
C65 H65 0.9300
C83 C84 1.364(15)
C83 H83 0.9300
C78 H78A 0.9600
C78 H78B 0.9600
C78 H78C 0.9600
C37 C38 1.337(15)
C37 H37 0.9300
C87 C88 1.380(13)
C87 C92 1.391(13)
C41 C42 1.404(13)
C41 H41 0.9300
C63 H63 0.9300
C17 C18 1.371(17)
C17 C16 1.390(17)
C17 H17 0.9300
C67 H67 0.9300
C54 H54A 0.9600
C54 H54B 0.9600
C54 H54C 0.9600
C5 H5 0.9300
C85 C84 1.357(15)
C85 H85 0.9300
C20 H20A 0.9600
C20 H20B 0.9600
C20 H20C 0.9600
C44 C43 1.390(18)
C44 H44 0.9300
C8 C13 1.389(2)
C8 C9 1.346(17)
C84 H84 0.9300
C92 C91 1.404(17)
C92 H92 0.9300
C61 C60 1.404(14)
C61 H61 0.9300
C53 H53A 0.9600
C53 H53B 0.9600
C53 H53C 0.9600
C57 C58 1.377(15)
C57 H57 0.9300
C42 C43 1.328(17)
C42 H42 0.9300
C38 H38 0.9300
C89 C90 1.39(2)
C89 C88 1.390(15)
C89 H89 0.9300
C60 C59 1.354(18)
C60 H60 0.9300
C46 H46A 0.9600
C46 H46B 0.9600
C46 H46C 0.9600
C88 H88 0.9300
C58 C59 1.357(17)
C58 H58 0.9300
C59 H59 0.9300
C91 C90 1.31(2)
C91 H91 0.9300
C90 H90 0.9300
C43 H43 0.9300
C18 H18 0.9300
C16 C15 1.393(15)
C16 H16 0.9300
C10 C9 1.382(18)
C10 H10 0.9300
C13 C12 1.342(18)
C13 H13 0.9300
C15 H15 0.9300
C12 H12 0.9300
C9 H9 0.9300

loop_
_geom_torsion_atom_site_label_1
_geom_torsion_atom_site_label_2
_geom_torsion_atom_site_label_3
_geom_torsion_atom_site_label_4
_geom_torsion
C34 C33 C30 C29 -20.5(10)
C40 C33 C30 C29 108.2(8)
C34 C33 C30 C25 159.1(6)
C40 C33 C30 C25 -72.2(8)
C25 C30 C29 C28 -1.6(11)
C33 C30 C29 C28 178.0(7)
C29 C30 C25 C26 -1.0(11)
C33 C30 C25 C26 179.4(7)
C29 C30 C25 N2 175.9(6)
C33 C30 C25 N2 -3.7(10)
C22 N2 C25 C26 -77.6(9)
Pd1 N2 C25 C26 97.6(7)
C22 N2 C25 C30 105.6(8)
Pd1 N2 C25 C30 -79.2(7)
C30 C29 C28 C27 1.5(12)
C30 C29 C28 C32 -177.6(8)
C30 C33 C40 C45 144.6(8)
C34 C33 C40 C45 -86.8(9)
C30 C33 C40 C41 -35.6(10)
C34 C33 C40 C41 93.0(8)
C72 N3 C69 C71 2.5(12)
Pd2 N3 C69 C71 -173.9(6)
C72 N3 C69 C68 -178.2(6)
Pd2 N3 C69 C68 5.4(8)
C94 C52 C51 C50 1.2(12)
C55 C52 C51 C50 -179.6(7)
C94 C52 C55 C56 156.6(7)
C51 C52 C55 C56 -22.5(10)
C94 C52 C55 C62 -74.8(9)
C51 C52 C55 C62 106.1(8)
C67 C62 C55 C52 -43.7(10)
C63 C62 C55 C52 138.0(7)
C67 C62 C55 C56 85.5(9)
C63 C62 C55 C56 -92.7(9)
C52 C55 C56 C57 -77.5(10)
C62 C55 C56 C57 155.1(8)
C52 C55 C56 C61 102.7(10)
C62 C55 C56 C61 -24.7(11)
C51 C52 C94 C48 0.6(11)
C55 C52 C94 C48 -178.6(7)
C51 C52 C94 N4 176.1(7)
C55 C52 C94 N4 -3.1(11)
C68 N4 C94 C52 99.8(9)
Pd2 N4 C94 C52 -84.6(8)
C68 N4 C94 C48 -84.5(9)
Pd2 N4 C94 C48 91.0(8)
C52 C94 C48 C49 -1.2(12)
N4 C94 C48 C49 -176.7(7)
C52 C94 C48 C53 176.2(8)
N4 C94 C48 C53 0.7(12)
C30 C25 C26 C27 3.5(11)
N2 C25 C26 C27 -173.2(7)
C30 C25 C26 C31 178.5(7)
N2 C25 C26 C31 1.8(11)
C76 C77 C72 C73 -0.5(11)
C80 C77 C72 C73 178.5(7)
C76 C77 C72 N3 174.9(7)
C80 C77 C72 N3 -6.0(10)
C74 C73 C72 C77 1.5(11)
C78 C73 C72 C77 178.7(8)
C74 C73 C72 N3 -174.0(7)
C78 C73 C72 N3 3.2(12)
C69 N3 C72 C77 102.7(9)
Pd2 N3 C72 C77 -81.3(8)
C69 N3 C72 C73 -81.7(9)
Pd2 N3 C72 C73 94.3(7)
C36 C35 C34 C39 0.7(13)
C36 C35 C34 C33 -178.1(8)
C30 C33 C34 C35 105.9(8)
C40 C33 C34 C35 -22.0(10)
C30 C33 C34 C39 -72.9(9)
C40 C33 C34 C39 159.3(7)
C72 C77 C76 C75 -1.5(12)
C80 C77 C76 C75 179.4(7)
C29 C28 C27 C26 1.2(12)
C32 C28 C27 C26 -179.7(8)
C25 C26 C27 C28 -3.7(12)
C31 C26 C27 C28 -178.7(8)
C72 C73 C74 C75 -0.5(12)
C78 C73 C74 C75 -177.8(8)
C76 C77 C80 C87 104.6(8)
C72 C77 C80 C87 -74.4(9)
C76 C77 C80 C81 -21.9(10)
C72 C77 C80 C81 159.1(7)
C82 C81 C80 C77 103.1(9)
C86 C81 C80 C77 -77.1(9)
C82 C81 C80 C87 -22.6(11)
C86 C81 C80 C87 157.3(8)
C94 N4 C68 C70 2.2(12)
Pd2 N4 C68 C70 -173.7(6)
C94 N4 C68 C69 -176.3(6)
Pd2 N4 C68 C69 7.8(8)
N3 C69 C68 N4 -9.0(10)
C71 C69 C68 N4 170.3(7)
N3 C69 C68 C70 172.3(7)
C71 C69 C68 C70 -8.3(11)
C21 N1 C1 C6 95.4(9)
Pd1 N1 C1 C6 -87.8(8)
C21 N1 C1 C2 -87.0(9)
Pd1 N1 C1 C2 89.8(8)
C6 C7 C14 C15 -44.6(12)
C8 C7 C14 C15 86.7(12)
C6 C7 C14 C19 134.8(8)
C8 C7 C14 C19 -93.9(10)
C1 N1 C21 C23 1.4(12)
Pd1 N1 C21 C23 -175.7(7)
C1 N1 C21 C22 -177.4(6)
Pd1 N1 C21 C22 5.5(9)
C6 C1 C2 C3 -5.8(12)
N1 C1 C2 C3 176.7(7)
C6 C1 C2 C20 173.5(8)
N1 C1 C2 C20 -4.0(12)
C25 N2 C22 C21 -178.8(6)
Pd1 N2 C22 C21 5.6(8)
C25 N2 C22 C24 1.3(11)
Pd1 N2 C22 C24 -174.3(6)
N1 C21 C22 N2 -7.6(10)
C23 C21 C22 N2 173.5(8)
N1 C21 C22 C24 172.3(7)
C23 C21 C22 C24 -6.6(11)
C5 C4 C3 C2 3.4(15)
C46 C4 C3 C2 -178.6(11)
C1 C2 C3 C4 0.9(14)
C20 C2 C3 C4 -178.4(10)
C41 C40 C45 C44 2.9(15)
C33 C40 C45 C44 -177.2(10)
C34 C35 C36 C37 0.7(15)
C77 C76 C75 C74 2.5(12)
C77 C76 C75 C79 -178.1(8)
C73 C74 C75 C76 -1.4(13)
C73 C74 C75 C79 179.2(8)
C15 C14 C19 C18 -0.9(15)
C7 C14 C19 C18 179.6(9)
C82 C81 C86 C85 -0.1(13)
C80 C81 C86 C85 -179.9(8)
C86 C81 C82 C83 0.5(13)
C80 C81 C82 C83 -179.7(8)
C94 C48 C49 C50 0.2(14)
C53 C48 C49 C50 -177.3(9)
C48 C49 C50 C51 1.5(14)
C48 C49 C50 C54 177.8(10)
C52 C51 C50 C49 -2.2(13)
C52 C51 C50 C54 -178.6(9)
C2 C1 C6 C5 6.1(12)
N1 C1 C6 C5 -176.4(7)
C2 C1 C6 C7 -175.6(8)
N1 C1 C6 C7 1.9(11)
C14 C7 C6 C1 -80.3(10)
C8 C7 C6 C1 148.3(8)
C14 C7 C6 C5 98.0(10)
C8 C7 C6 C5 -33.4(12)
C35 C34 C39 C38 -1.0(13)
C33 C34 C39 C38 177.8(8)
C63 C64 C65 C66 -1.5(17)
C67 C66 C65 C64 1.9(16)
C81 C82 C83 C84 -0.5(16)
C35 C36 C37 C38 -1.8(17)
C77 C80 C87 C88 -38.4(11)
C81 C80 C87 C88 88.2(9)
C77 C80 C87 C92 142.9(8)
C81 C80 C87 C92 -90.5(9)
C45 C40 C41 C42 -2.3(13)
C33 C40 C41 C42 177.8(8)
C65 C64 C63 C62 0.4(16)
C67 C62 C63 C64 0.3(13)
C55 C62 C63 C64 178.7(8)
C63 C62 C67 C66 0.1(13)
C55 C62 C67 C66 -178.2(8)
C65 C66 C67 C62 -1.2(15)
C1 C6 C5 C4 -1.6(14)
C7 C6 C5 C4 -179.9(9)
C3 C4 C5 C6 -3.1(15)
C46 C4 C5 C6 178.9(10)
C81 C86 C85 C84 -0.3(15)
C40 C45 C44 C43 -2.9(19)
C14 C7 C8 C13 -24.4(15)
C6 C7 C8 C13 106.7(13)
C14 C7 C8 C9 157.5(12)
C6 C7 C8 C9 -71.4(14)
C86 C85 C84 C83 0.3(16)
C82 C83 C84 C85 0.1(16)
C88 C87 C92 C91 0.4(15)
C80 C87 C92 C91 179.1(10)
C57 C56 C61 C60 1.7(16)
C55 C56 C61 C60 -178.6(10)
C61 C56 C57 C58 -1.8(15)
C55 C56 C57 C58 178.5(9)
C40 C41 C42 C43 1.6(16)
C36 C37 C38 C39 1.5(17)
C34 C39 C38 C37 -0.1(16)
C56 C61 C60 C59 -0.4(19)
C92 C87 C88 C89 0.6(14)
C80 C87 C88 C89 -178.1(9)
C90 C89 C88 C87 -2.7(18)
C56 C57 C58 C59 0.6(18)
C61 C60 C59 C58 -1(2)
C57 C58 C59 C60 0.7(19)
C87 C92 C91 C90 1(2)
C92 C91 C90 C89 -3(2)
C88 C89 C90 C91 4(2)
C41 C42 C43 C44 -2(2)
C45 C44 C43 C42 2(2)
C16 C17 C18 C19 3(2)
C14 C19 C18 C17 -2.1(18)
C18 C17 C16 C15 -1(2)
C12 C11 C10 C9 -6(3)
C9 C8 C13 C12 -2(2)
C7 C8 C13 C12 179.6(15)
C17 C16 C15 C14 -2(2)
C19 C14 C15 C16 3.0(18)
C7 C14 C15 C16 -177.6(12)
C8 C13 C12 C11 -3(3)
C10 C11 C12 C13 7(3)
C13 C8 C9 C10 3(2)
C7 C8 C9 C10 -178.6(14)
C11 C10 C9 C8 1(3)

loop_
_platon_squeeze_void_nr
_platon_squeeze_void_average_x
_platon_squeeze_void_average_y
_platon_squeeze_void_average_z
_platon_squeeze_void_volume
_platon_squeeze_void_count_electrons
_platon_squeeze_void_content
1 0.074 0.120 0.033 15 0 ' '
2 0.432 0.589 0.249 243 80 ' '
3 0.568 0.411 0.751 243 85 ' '
4 0.926 0.880 0.967 15 1 ' '
